data_2215236
loop_
_publ_author_name
'De-Suo Yang'

_publ_section_title
;
 6-Chloro-2'-(2-hydroxybenzylidene)nicotinohydrazide monohydrate
;
_journal_coeditor_code OM2148
_journal_issue 9
_journal_name_full 'Acta Crystallographica Section E'
_journal_page_first o3738
_journal_page_last o3738
_journal_paper_doi 10.1107/S1600536807038500
_journal_volume 63
_journal_year 2007
_chemical_formula_iupac 'C13 H10 Cl N3 O2 , H2 O1'
_chemical_formula_moiety 'C13 H10 Cl N3 O2 , H2 O1'
_chemical_formula_sum 'C13 H12 Cl N3 O3'
_chemical_formula_weight 293.71
_chemical_name_systematic
;
6-Chloro-2'-(2-hydroxybenzylidene)nicotinohydrazide monohydrate
;
_space_group_IT_number 9
_symmetry_cell_setting monoclinic
_symmetry_space_group_name_Hall 'C -2yc'
_symmetry_space_group_name_H-M 'C 1 c 1'
_atom_sites_solution_hydrogens geom
_atom_sites_solution_primary direct
_atom_sites_solution_secondary difmap
_audit_creation_method SHELXL97
_cell_angle_alpha 90.00
_cell_angle_beta 92.764(5)
_cell_angle_gamma 90.00
_cell_formula_units_Z 4
_cell_length_a 28.125(11)
_cell_length_b 3.8193(15)
_cell_length_c 12.281(5)
_cell_measurement_reflns_used 1313
_cell_measurement_temperature 298(2)
_cell_measurement_theta_max 26.7
_cell_measurement_theta_min 2.5
_cell_volume 1317.7(9)
_computing_cell_refinement 'SAINT (Bruker, 2002)'
_computing_data_collection 'SMART (Bruker, 2002)'
_computing_data_reduction SAINT
_computing_molecular_graphics 'SHELXTL (Sheldrick, 1997b)'
_computing_publication_material SHELXL97
_computing_structure_refinement 'SHELXL97 (Sheldrick, 1997a)'
_computing_structure_solution 'SHELXS97 (Sheldrick, 1997a)'
_diffrn_ambient_temperature 298(2)
_diffrn_measured_fraction_theta_full 0.993
_diffrn_measured_fraction_theta_max 0.993
_diffrn_measurement_device_type 'Bruker SMART CCD'
_diffrn_measurement_method \w
_diffrn_radiation_monochromator graphite
_diffrn_radiation_source 'fine-focus sealed tube'
_diffrn_radiation_type MoK\a
_diffrn_radiation_wavelength 0.71073
_diffrn_reflns_av_R_equivalents 0.0224
_diffrn_reflns_av_sigmaI/netI 0.0339
_diffrn_reflns_limit_h_max 36
_diffrn_reflns_limit_h_min -33
_diffrn_reflns_limit_k_max 4
_diffrn_reflns_limit_k_min -4
_diffrn_reflns_limit_l_max 13
_diffrn_reflns_limit_l_min -15
_diffrn_reflns_number 3648
_diffrn_reflns_theta_full 27.50
_diffrn_reflns_theta_max 27.50
_diffrn_reflns_theta_min 2.90
_exptl_absorpt_coefficient_mu 0.301
_exptl_absorpt_correction_T_max 0.9232
_exptl_absorpt_correction_T_min 0.9099
_exptl_absorpt_correction_type multi-scan
_exptl_absorpt_process_details '(SADABS; Sheldrick, 1996)'
_exptl_crystal_colour colourless
_exptl_crystal_density_diffrn 1.480
_exptl_crystal_density_method 'not measured'
_exptl_crystal_description block
_exptl_crystal_F_000 608
_exptl_crystal_size_max 0.32
_exptl_crystal_size_mid 0.28
_exptl_crystal_size_min 0.27
_refine_diff_density_max 0.270
_refine_diff_density_min -0.173
_refine_ls_abs_structure_details 'Flack (1983), 643 Friedel pairs'
_refine_ls_abs_structure_Flack 0.15(9)
_refine_ls_extinction_method none
_refine_ls_goodness_of_fit_ref 1.043
_refine_ls_hydrogen_treatment mixed
_refine_ls_matrix_type full
_refine_ls_number_parameters 192
_refine_ls_number_reflns 2141
_refine_ls_number_restraints 6
_refine_ls_restrained_S_all 1.042
_refine_ls_R_factor_all 0.0445
_refine_ls_R_factor_gt 0.0364
_refine_ls_shift/su_max 0.000
_refine_ls_shift/su_mean 0.000
_refine_ls_structure_factor_coef Fsqd
_refine_ls_weighting_details 'calc w=1/[\s^2^(Fo^2^)+(0.0437P)^2^+0.2959P] where P=(Fo^2^+2Fc^2^)/3'
_refine_ls_weighting_scheme calc
_refine_ls_wR_factor_gt 0.0848
_refine_ls_wR_factor_ref 0.0913
_reflns_number_gt 1826
_reflns_number_total 2141
_reflns_threshold_expression I>2\s(I)
_cod_data_source_file om2148.cif
_cod_data_source_block I
_cod_original_sg_symbol_H-M 'C c'
_cod_database_code 2215236

loop_
_symmetry_equiv_pos_as_xyz
'x, y, z'
'x, -y, z+1/2'
'x+1/2, y+1/2, z'
'x+1/2, -y+1/2, z+1/2'

loop_
_atom_site_type_symbol
_atom_site_label
_atom_site_fract_x
_atom_site_fract_y
_atom_site_fract_z
_atom_site_U_iso_or_equiv
_atom_site_adp_type
_atom_site_calc_flag
_atom_site_refinement_flags
_atom_site_occupancy
Cl Cl1 0.53442(3) 0.6124(2) 0.35665(6) 0.0658(3) Uani d . 1
O O1 0.22659(8) -0.2060(6) -0.05359(16) 0.0570(6) Uani d . 1
H H1 0.2498 -0.1108 -0.0233 0.086 Uiso calc R 1
O O2 0.36101(7) 0.0985(6) 0.00747(15) 0.0554(6) Uani d . 1
O O3 0.30098(9) 0.3904(7) 0.84650(17) 0.0631(6) Uani d D 1
N N1 0.27769(8) 0.0670(6) 0.10791(18) 0.0420(5) Uani d . 1
N N2 0.31879(8) 0.2013(7) 0.15714(18) 0.0435(5) Uani d D 1
C C1 0.19752(9) -0.1146(7) 0.1247(2) 0.0355(6) Uani d . 1
C C2 0.19157(10) -0.2361(7) 0.0176(2) 0.0396(6) Uani d . 1
C C3 0.14878(11) -0.3907(8) -0.0177(2) 0.0504(8) Uani d . 1
H H3 0.1446 -0.4695 -0.0892 0.060 Uiso calc R 1
C C4 0.11279(11) -0.4269(8) 0.0528(3) 0.0527(8) Uani d . 1
H H4 0.0844 -0.5320 0.0287 0.063 Uiso calc R 1
C C5 0.11802(11) -0.3107(8) 0.1582(3) 0.0524(7) Uani d . 1
H H5 0.0933 -0.3369 0.2053 0.063 Uiso calc R 1
C C6 0.16008(11) -0.1548(7) 0.1940(2) 0.0446(6) Uani d . 1
H H6 0.1636 -0.0752 0.2655 0.054 Uiso calc R 1
C C7 0.24163(9) 0.0418(7) 0.1670(2) 0.0399(6) Uani d . 1
H H7 0.2437 0.1251 0.2383 0.048 Uiso calc R 1
C C8 0.35906(10) 0.1958(7) 0.1026(2) 0.0410(6) Uani d . 1
C C9 0.40330(9) 0.3079(7) 0.16605(19) 0.0388(6) Uani d . 1
C C10 0.44136(11) 0.4366(8) 0.1104(2) 0.0480(7) Uani d . 1
H H10 0.4391 0.4588 0.0349 0.058 Uiso calc R 1
C C11 0.48227(11) 0.5306(9) 0.1682(2) 0.0525(8) Uani d . 1
H H11 0.5083 0.6190 0.1333 0.063 Uiso calc R 1
C C12 0.48349(10) 0.4898(8) 0.2797(2) 0.0449(7) Uani d . 1
N N3 0.44856(9) 0.3663(7) 0.33543(19) 0.0485(6) Uani d . 1
C C13 0.40865(10) 0.2742(8) 0.2784(2) 0.0459(7) Uani d . 1
H H13 0.3834 0.1838 0.3159 0.055 Uiso calc R 1
H H2 0.3168(13) 0.308(10) 0.2220(17) 0.080 Uiso d D 1
H H3B 0.2754(7) 0.427(11) 0.880(2) 0.080 Uiso d D 1
H H3A 0.3231(8) 0.362(10) 0.895(2) 0.080 Uiso d D 1

loop_
_atom_site_aniso_label
_atom_site_aniso_U_11
_atom_site_aniso_U_22
_atom_site_aniso_U_33
_atom_site_aniso_U_12
_atom_site_aniso_U_13
_atom_site_aniso_U_23
Cl1 0.0493(4) 0.0758(6) 0.0706(5) -0.0109(4) -0.0159(4) -0.0117(4)
O1 0.0617(13) 0.0726(16) 0.0371(10) -0.0075(12) 0.0061(10) -0.0067(10)
O2 0.0486(12) 0.0836(16) 0.0335(10) 0.0052(11) -0.0034(8) -0.0114(9)
O3 0.0608(14) 0.0869(18) 0.0417(12) 0.0111(14) 0.0046(10) 0.0117(11)
N1 0.0385(12) 0.0491(13) 0.0377(12) 0.0004(11) -0.0044(10) -0.0004(10)
N2 0.0392(12) 0.0571(15) 0.0337(11) -0.0034(11) -0.0037(10) -0.0062(10)
C1 0.0364(13) 0.0331(14) 0.0364(13) 0.0042(11) -0.0043(10) 0.0022(10)
C2 0.0466(15) 0.0392(15) 0.0327(13) 0.0031(13) -0.0022(12) -0.0008(10)
C3 0.0596(19) 0.0456(18) 0.0441(16) 0.0002(14) -0.0161(14) -0.0011(12)
C4 0.0434(16) 0.0455(17) 0.068(2) -0.0047(14) -0.0133(15) 0.0086(14)
C5 0.0452(16) 0.0514(18) 0.061(2) 0.0013(14) 0.0037(15) 0.0076(14)
C6 0.0485(16) 0.0469(16) 0.0386(14) 0.0027(13) 0.0027(12) 0.0020(11)
C7 0.0434(15) 0.0432(15) 0.0323(12) 0.0027(12) -0.0059(11) 0.0001(11)
C8 0.0432(15) 0.0454(16) 0.0335(13) 0.0039(12) -0.0067(11) -0.0003(11)
C9 0.0382(14) 0.0438(16) 0.0343(13) 0.0021(11) -0.0006(11) -0.0002(10)
C10 0.0458(15) 0.065(2) 0.0337(13) -0.0018(15) 0.0035(11) 0.0057(13)
C11 0.0427(16) 0.065(2) 0.0495(17) -0.0066(14) 0.0028(13) 0.0060(14)
C12 0.0374(15) 0.0464(16) 0.0502(15) -0.0016(12) -0.0067(12) -0.0063(12)
N3 0.0422(13) 0.0643(17) 0.0384(12) -0.0036(12) -0.0038(10) -0.0032(11)
C13 0.0413(15) 0.0594(19) 0.0366(15) -0.0067(13) -0.0016(11) 0.0025(12)

loop_
_atom_type_symbol
_atom_type_description
_atom_type_scat_dispersion_real
_atom_type_scat_dispersion_imag
_atom_type_scat_source
C C 0.0033 0.0016 'International Tables Vol C Tables 4.2.6.8 and 6.1.1.4'
H H 0.0000 0.0000 'International Tables Vol C Tables 4.2.6.8 and 6.1.1.4'
N N 0.0061 0.0033 'International Tables Vol C Tables 4.2.6.8 and 6.1.1.4'
O O 0.0106 0.0060 'International Tables Vol C Tables 4.2.6.8 and 6.1.1.4'
Cl Cl 0.1484 0.1585 'International Tables Vol C Tables 4.2.6.8 and 6.1.1.4'

loop_
_geom_angle_atom_site_label_1
_geom_angle_atom_site_label_2
_geom_angle_atom_site_label_3
_geom_angle
C2 O1 H1 109.5
H3B O3 H3A 107(2)
C7 N1 N2 116.8(2)
C8 N2 N1 119.0(2)
C8 N2 H2 123(2)
N1 N2 H2 118(2)
C6 C1 C2 118.6(2)
C6 C1 C7 119.0(2)
C2 C1 C7 122.4(2)
O1 C2 C3 118.7(2)
O1 C2 C1 121.5(2)
C3 C2 C1 119.8(3)
C4 C3 C2 120.0(3)
C4 C3 H3 120.0
C2 C3 H3 120.0
C3 C4 C5 121.0(3)
C3 C4 H4 119.5
C5 C4 H4 119.5
C4 C5 C6 119.5(3)
C4 C5 H5 120.2
C6 C5 H5 120.2
C5 C6 C1 121.0(3)
C5 C6 H6 119.5
C1 C6 H6 119.5
N1 C7 C1 121.0(2)
N1 C7 H7 119.5
C1 C7 H7 119.5
O2 C8 N2 123.8(2)
O2 C8 C9 120.4(3)
N2 C8 C9 115.8(2)
C13 C9 C10 118.3(2)
C13 C9 C8 122.6(2)
C10 C9 C8 119.1(2)
C11 C10 C9 119.1(3)
C11 C10 H10 120.4
C9 C10 H10 120.4
C10 C11 C12 117.7(3)
C10 C11 H11 121.1
C12 C11 H11 121.1
N3 C12 C11 125.2(3)
N3 C12 Cl1 115.5(2)
C11 C12 Cl1 119.3(2)
C12 N3 C13 116.8(2)
N3 C13 C9 122.9(3)
N3 C13 H13 118.5
C9 C13 H13 118.5

loop_
_geom_bond_atom_site_label_1
_geom_bond_atom_site_label_2
_geom_bond_distance
Cl1 C12 1.742(3)
O1 C2 1.353(3)
O1 H1 0.8200
O2 C8 1.230(3)
O3 H3B 0.856(10)
O3 H3A 0.849(10)
N1 C7 1.279(3)
N1 N2 1.377(3)
N2 C8 1.343(4)
N2 H2 0.899(10)
C1 C6 1.394(4)
C1 C2 1.398(3)
C1 C7 1.451(3)
C2 C3 1.391(4)
C3 C4 1.370(4)
C3 H3 0.9300
C4 C5 1.370(5)
C4 H4 0.9300
C5 C6 1.377(4)
C5 H5 0.9300
C6 H6 0.9300
C7 H7 0.9300
C8 C9 1.498(3)
C9 C13 1.387(4)
C9 C10 1.387(4)
C10 C11 1.370(4)
C10 H10 0.9300
C11 C12 1.377(4)
C11 H11 0.9300
C12 N3 1.312(4)
N3 C13 1.341(3)
C13 H13 0.9300

loop_
_geom_hbond_atom_site_label_D
_geom_hbond_atom_site_label_H
_geom_hbond_atom_site_label_A
_geom_hbond_site_symmetry_A
_geom_hbond_distance_DH
_geom_hbond_distance_HA
_geom_hbond_distance_DA
_geom_hbond_angle_DHA
O3 H3A O2 1_556 0.849(10) 1.98(2) 2.771(3) 155(4)
O3 H3B O1 1_566 0.856(10) 2.15(2) 2.917(4) 149(4)
N2 H2 O3 2_564 0.899(10) 1.982(14) 2.864(3) 167(4)
O1 H1 N1 . 0.82 1.89 2.610(3) 147

loop_
_cod_related_entry_id
_cod_related_entry_database
_cod_related_entry_code
1 ChemSpider 21184347
